data_1568896
loop_
_publ_author_name
'Machida, Yutaro'
'Tanaka, Yudai'
'Masuda, Yuya'
'Kimura, Aya'
'Kawasaki, Tsuneomi'

_publ_section_title
;
 Chirally and chemically reversible Strecker reaction
;
_journal_issue 17
_journal_name_full 'Chemical Science'
_journal_page_first 4480
_journal_page_last 4484
_journal_paper_doi 10.1039/D3SC00359K
_journal_volume 14
_journal_year 2023
_chemical_absolute_configuration ad
_chemical_formula_moiety 'C18.899 H15.899 N2 O'
_chemical_formula_sum 'C18.9 H15.9 N2 O'
_chemical_formula_weight 287.00
_chemical_name_common Fur-aminonitrile
_space_group_crystal_system orthorhombic
_space_group_IT_number 19
_space_group_name_Hall 'P 2ac 2ab'
_space_group_name_H-M_alt 'P 21 21 21'
_atom_sites_solution_hydrogens mixed
_atom_sites_solution_primary dual
_audit_creation_date 2022-09-27
_audit_creation_method
;
Olex2 1.5
(compiled 2022.04.07 svn.rca3783a0 for OlexSys, GUI svn.r6498)
;
_audit_update_record
;
2022-12-02 deposited with the CCDC.	2023-04-14 downloaded from the CCDC.
;
_cell_angle_alpha 90
_cell_angle_beta 90
_cell_angle_gamma 90
_cell_formula_units_Z 4
_cell_length_a 6.9356(2)
_cell_length_b 8.6260(3)
_cell_length_c 25.4183(8)
_cell_measurement_reflns_used 16810
_cell_measurement_temperature 123.15
_cell_measurement_theta_max 136.54
_cell_measurement_theta_min 6.96
_cell_volume 1520.69(8)
_computing_molecular_graphics 'Olex2 1.5 (Dolomanov et al., 2009)'
_computing_publication_material 'Olex2 1.5 (Dolomanov et al., 2009)'
_computing_structure_refinement 'SHELXL 2018/3 (Sheldrick, 2015)'
_computing_structure_solution 'SHELXT 2018/2 (Sheldrick, 2018)'
_diffrn_ambient_temperature 123.15
_diffrn_measured_fraction_theta_full 0.997
_diffrn_measured_fraction_theta_max 0.996
_diffrn_measurement_device_type 'Rigaku R-AXIS RAPID'
_diffrn_radiation_type CuK\a
_diffrn_radiation_wavelength 1.54187
_diffrn_reflns_av_R_equivalents 0.0655
_diffrn_reflns_av_unetI/netI 0.0415
_diffrn_reflns_Laue_measured_fraction_full 0.997
_diffrn_reflns_Laue_measured_fraction_max 0.996
_diffrn_reflns_limit_h_max 8
_diffrn_reflns_limit_h_min -8
_diffrn_reflns_limit_k_max 10
_diffrn_reflns_limit_k_min -10
_diffrn_reflns_limit_l_max 28
_diffrn_reflns_limit_l_min -30
_diffrn_reflns_number 16161
_diffrn_reflns_point_group_measured_fraction_full 0.995
_diffrn_reflns_point_group_measured_fraction_max 0.994
_diffrn_reflns_theta_full 67.687
_diffrn_reflns_theta_max 68.247
_diffrn_reflns_theta_min 3.478
_exptl_absorpt_coefficient_mu 0.621
_exptl_absorpt_correction_T_max 1.0000
_exptl_absorpt_correction_T_min 0.6914
_exptl_absorpt_correction_type multi-scan
_exptl_absorpt_process_details '[ABSCOR (Rigaku, 1995)]'
_exptl_crystal_colour 'clear light colourless'
_exptl_crystal_colour_lustre clear
_exptl_crystal_colour_modifier light
_exptl_crystal_colour_primary colourless
_exptl_crystal_density_diffrn 1.254
_exptl_crystal_description block
_exptl_crystal_F_000 605
_exptl_crystal_recrystallization_method 'Re-crystallisation from solvent'
_exptl_crystal_size_max 0.2
_exptl_crystal_size_mid 0.2
_exptl_crystal_size_min 0.2
_refine_diff_density_max 0.377
_refine_diff_density_min -0.286
_refine_diff_density_rms 0.061
_refine_ls_abs_structure_details
;
 Flack x determined using 1030 quotients [(I+)-(I-)]/[(I+)+(I-)]
 (Parsons, Flack and Wagner, Acta Cryst. B69 (2013) 249-259).
;
_refine_ls_abs_structure_Flack -0.07(14)
_refine_ls_extinction_method none
_refine_ls_goodness_of_fit_ref 1.061
_refine_ls_hydrogen_treatment mixed
_refine_ls_matrix_type full
_refine_ls_number_parameters 256
_refine_ls_number_reflns 2780
_refine_ls_number_restraints 0
_refine_ls_restrained_S_all 1.061
_refine_ls_R_factor_all 0.0400
_refine_ls_R_factor_gt 0.0387
_refine_ls_shift/su_max 0.000
_refine_ls_shift/su_mean 0.000
_refine_ls_structure_factor_coef Fsqd
_refine_ls_weighting_details 'w=1/[\s^2^(Fo^2^)+(0.0524P)^2^+0.2594P] where P=(Fo^2^+2Fc^2^)/3'
_refine_ls_weighting_scheme calc
_refine_ls_wR_factor_gt 0.0965
_refine_ls_wR_factor_ref 0.0974
_reflns_Friedel_coverage 0.693
_reflns_Friedel_fraction_full 0.991
_reflns_Friedel_fraction_max 0.990
_reflns_number_gt 2675
_reflns_number_total 2780
_reflns_threshold_expression 'I > 2\s(I)'
_cod_data_source_file d3sc00359k2.cif
_cod_data_source_block shelx_CCDC3
_cod_depositor_comments 'Adding full bibliography for 1568893--1568896.cif.'
_cod_original_formula_sum 'C18.90 H15.90 N2 O'
_cod_database_code 1568896
_shelx_shelxl_version_number 2018/3
_shelx_space_group_comment
;
The symmetry employed for this shelxl refinement is uniquely defined
by the following loop, which should always be used as a source of
symmetry information in preference to the above space-group names.
They are only intended as comments.
;
_shelx_estimated_absorpt_t_max 0.886
_shelx_estimated_absorpt_t_min 0.886
_olex2_refinement_description
;
1. Fixed Uiso
 At 1.2 times of:
  All C(H) groups
2. Others
 Sof(C1)=Sof(H1)=Sof(C00N)=Sof(H00N)=1-FVAR(1)
3.a Aromatic/amide H refined with riding coordinates:
 C1(H1), C00N(H00N)
;
_olex2_submission_special_instructions 'No special instructions were received'

loop_
_space_group_symop_operation_xyz
'x, y, z'
'-x+1/2, -y, z+1/2'
'-x, y+1/2, -z+1/2'
'x+1/2, -y+1/2, -z'

loop_
_atom_site_label
_atom_site_type_symbol
_atom_site_fract_x
_atom_site_fract_y
_atom_site_fract_z
_atom_site_U_iso_or_equiv
_atom_site_adp_type
_atom_site_occupancy
_atom_site_site_symmetry_order
_atom_site_calc_flag
_atom_site_refinement_flags_posn
_atom_site_refinement_flags_adp
_atom_site_refinement_flags_occupancy
_atom_site_disorder_assembly
_atom_site_disorder_group
O1 O 0.6505(3) 0.4945(2) 0.50563(7) 0.0395(5) Uani 1 1 d . . . . .
N002 N 0.3984(3) 0.3304(2) 0.59333(7) 0.0235(4) Uani 1 1 d . . . . .
N003 N 0.2002(3) 0.3765(3) 0.47048(8) 0.0401(5) Uani 1 1 d . . . . .
C004 C 0.5442(3) 0.5498(2) 0.54712(8) 0.0226(5) Uani 1 1 d . . . . .
C005 C 0.2745(3) 0.0917(2) 0.63338(8) 0.0246(5) Uani 1 1 d . . . . .
C006 C 0.3633(3) 0.4639(2) 0.55934(8) 0.0231(4) Uani 1 1 d . . . . .
C007 C 0.1023(3) 0.3444(2) 0.64712(8) 0.0237(5) Uani 1 1 d . . . . .
C008 C 0.1844(3) 0.4036(3) 0.69301(8) 0.0270(5) Uani 1 1 d . . . . .
C009 C -0.0922(3) 0.3701(3) 0.63776(9) 0.0302(5) Uani 1 1 d . . . . .
C00A C -0.1204(4) 0.5115(3) 0.71874(9) 0.0324(5) Uani 1 1 d . . . . .
C00B C 0.2216(3) 0.2475(3) 0.60893(8) 0.0236(5) Uani 1 1 d . . . . .
C00C C 0.4503(4) 0.0645(3) 0.65788(9) 0.0282(5) Uani 1 1 d . . . . .
C00D C 0.1375(4) -0.0272(3) 0.63214(9) 0.0301(5) Uani 1 1 d . . . . .
C00E C 0.2682(3) 0.4176(3) 0.50867(9) 0.0282(5) Uani 1 1 d . . . . .
C00F C 0.0734(4) 0.4880(3) 0.72832(9) 0.0314(5) Uani 1 1 d . . . . .
C00H C 0.1769(4) -0.1695(3) 0.65513(10) 0.0351(6) Uani 1 1 d . . . . .
C00I C -0.2031(4) 0.4534(3) 0.67351(10) 0.0342(6) Uani 1 1 d . . . . .
C00J C 0.6315(5) 0.6750(3) 0.56796(11) 0.0386(6) Uani 1 1 d . . . . .
C00K C 0.3523(4) -0.1949(3) 0.67966(9) 0.0344(6) Uani 1 1 d . . . . .
C00L C 0.4883(4) -0.0781(3) 0.68062(10) 0.0345(6) Uani 1 1 d . . . . .
H006 H 0.274(4) 0.534(3) 0.5762(10) 0.032(7) Uiso 1 1 d . . . . .
H002 H 0.491(4) 0.268(3) 0.5761(10) 0.029(7) Uiso 1 1 d . . . . .
H00A H -0.192(5) 0.566(3) 0.7425(12) 0.047(8) Uiso 1 1 d . . . . .
H00B H 0.133(4) 0.222(3) 0.5766(10) 0.032(7) Uiso 1 1 d . . . . .
H009 H -0.154(4) 0.323(3) 0.6052(10) 0.031(6) Uiso 1 1 d . . . . .
H00F H 0.133(4) 0.532(3) 0.7592(11) 0.037(7) Uiso 1 1 d . . . . .
H008 H 0.328(4) 0.388(3) 0.7020(10) 0.032(7) Uiso 1 1 d . . . . .
H00D H 0.012(4) -0.011(3) 0.6158(11) 0.036(7) Uiso 1 1 d . . . . .
H00I H -0.337(5) 0.471(3) 0.6647(11) 0.044(8) Uiso 1 1 d . . . . .
H00L H 0.610(5) -0.099(3) 0.6946(11) 0.041(8) Uiso 1 1 d . . . . .
H00H H 0.085(5) -0.254(4) 0.6529(11) 0.043(8) Uiso 1 1 d . . . . .
H00C H 0.545(4) 0.140(3) 0.6567(10) 0.031(7) Uiso 1 1 d . . . . .
H00K H 0.387(4) -0.297(3) 0.6937(11) 0.037(7) Uiso 1 1 d . . . . .
H00J H 0.564(4) 0.698(3) 0.5917(10) 0.017(6) Uiso 1 1 d . . . . .
C1 C 0.8058(4) 0.6943(3) 0.53770(10) 0.0324(8) Uani 0.949(8) 1 d . . P A 2
H1 H 0.901871 0.771069 0.543284 0.039 Uiso 0.949(8) 1 calc R U P A 2
C00N C 0.8081(4) 0.5874(3) 0.50124(11) 0.0387(8) Uani 0.949(8) 1 d . . P A 2
H00N H 0.905979 0.576244 0.475363 0.046 Uiso 0.949(8) 1 calc R U P A 2

loop_
_atom_site_aniso_label
_atom_site_aniso_U_11
_atom_site_aniso_U_22
_atom_site_aniso_U_33
_atom_site_aniso_U_23
_atom_site_aniso_U_13
_atom_site_aniso_U_12
O1 0.0357(10) 0.0388(9) 0.0439(10) -0.0036(8) 0.0142(8) -0.0011(8)
N002 0.0196(9) 0.0262(9) 0.0247(9) 0.0025(7) 0.0024(7) -0.0005(8)
N003 0.0440(13) 0.0417(12) 0.0347(11) 0.0032(9) -0.0124(10) -0.0102(11)
C004 0.0229(11) 0.0225(10) 0.0225(10) 0.0006(8) 0.0012(8) 0.0019(9)
C005 0.0266(12) 0.0264(10) 0.0207(10) -0.0024(8) 0.0033(9) -0.0027(9)
C006 0.0220(11) 0.0243(10) 0.0230(10) -0.0002(8) -0.0001(9) 0.0008(9)
C007 0.0223(11) 0.0245(10) 0.0244(10) 0.0040(8) 0.0019(9) -0.0035(9)
C008 0.0226(12) 0.0317(11) 0.0267(11) 0.0002(9) -0.0018(9) 0.0008(10)
C009 0.0237(12) 0.0396(13) 0.0272(12) 0.0014(10) -0.0016(9) -0.0036(11)
C00A 0.0310(13) 0.0353(13) 0.0309(12) 0.0038(9) 0.0102(10) 0.0052(11)
C00B 0.0196(11) 0.0283(10) 0.0227(10) 0.0001(8) -0.0001(9) -0.0025(9)
C00C 0.0274(12) 0.0283(12) 0.0290(11) -0.0001(9) 0.0009(9) -0.0037(10)
C00D 0.0294(13) 0.0321(12) 0.0288(11) -0.0030(9) 0.0020(10) -0.0076(11)
C00E 0.0249(12) 0.0287(11) 0.0311(11) 0.0061(9) -0.0023(10) -0.0036(10)
C00F 0.0340(13) 0.0352(12) 0.0251(11) -0.0009(9) 0.0014(10) -0.0018(11)
C00H 0.0416(15) 0.0295(12) 0.0342(12) -0.0022(10) 0.0075(11) -0.0096(12)
C00I 0.0214(13) 0.0444(14) 0.0370(12) 0.0069(10) 0.0017(10) 0.0032(11)
C00J 0.0480(17) 0.0346(13) 0.0333(14) -0.0027(11) -0.0063(13) 0.0006(13)
C00K 0.0457(16) 0.0250(11) 0.0325(12) 0.0007(9) 0.0074(11) 0.0027(11)
C00L 0.0358(15) 0.0349(13) 0.0326(12) 0.0008(10) 0.0017(11) 0.0052(11)
C1 0.0282(14) 0.0353(14) 0.0337(14) 0.0089(10) -0.0041(10) -0.0153(11)
C00N 0.0275(15) 0.0410(15) 0.0476(16) 0.0026(12) 0.0099(12) -0.0052(12)

loop_
_atom_type_symbol
_atom_type_description
_atom_type_scat_dispersion_real
_atom_type_scat_dispersion_imag
_atom_type_scat_source
C C 0.0181 0.0091 'International Tables Vol C Tables 4.2.6.8 and 6.1.1.4'
H H 0.0000 0.0000 'International Tables Vol C Tables 4.2.6.8 and 6.1.1.4'
N N 0.0311 0.0180 'International Tables Vol C Tables 4.2.6.8 and 6.1.1.4'
O O 0.0492 0.0322 'International Tables Vol C Tables 4.2.6.8 and 6.1.1.4'

loop_
_geom_angle_atom_site_label_1
_geom_angle_atom_site_label_2
_geom_angle_atom_site_label_3
_geom_angle
_geom_angle_site_symmetry_1
_geom_angle_site_symmetry_3
_geom_angle_publ_flag
C00N O1 C004 106.85(19) . . ?
C006 N002 C00B 113.79(17) . . ?
C006 N002 H002 106.6(16) . . ?
C00B N002 H002 114.6(16) . . ?
O1 C004 C006 116.08(18) . . ?
C00J C004 O1 109.9(2) . . ?
C00J C004 C006 134.1(2) . . ?
C00C C005 C00B 122.8(2) . . ?
C00C C005 C00D 118.9(2) . . ?
C00D C005 C00B 118.2(2) . . ?
N002 C006 C004 112.04(18) . . ?
N002 C006 C00E 111.78(18) . . ?
N002 C006 H006 109.8(15) . . ?
C004 C006 C00E 108.89(18) . . ?
C004 C006 H006 108.7(15) . . ?
C00E C006 H006 105.4(15) . . ?
C008 C007 C00B 120.8(2) . . ?
C009 C007 C008 118.8(2) . . ?
C009 C007 C00B 120.4(2) . . ?
C007 C008 H008 122.0(14) . . ?
C00F C008 C007 120.4(2) . . ?
C00F C008 H008 117.6(14) . . ?
C007 C009 C00I 120.6(2) . . ?
C007 C009 H009 119.1(15) . . ?
C00I C009 H009 120.3(15) . . ?
C00F C00A H00A 119(2) . . ?
C00I C00A C00F 119.9(2) . . ?
C00I C00A H00A 121(2) . . ?
N002 C00B C005 109.71(18) . . ?
N002 C00B C007 110.87(18) . . ?
N002 C00B H00B 112.1(14) . . ?
C005 C00B H00B 105.9(14) . . ?
C007 C00B C005 110.73(17) . . ?
C007 C00B H00B 107.4(15) . . ?
C005 C00C H00C 119.3(17) . . ?
C00L C00C C005 120.2(2) . . ?
C00L C00C H00C 120.3(17) . . ?
C005 C00D H00D 120.9(17) . . ?
C00H C00D C005 120.4(2) . . ?
C00H C00D H00D 118.7(17) . . ?
N003 C00E C006 177.0(3) . . ?
C008 C00F H00F 119.6(17) . . ?
C00A C00F C008 120.2(2) . . ?
C00A C00F H00F 120.2(17) . . ?
C00D C00H H00H 120.9(18) . . ?
C00K C00H C00D 120.2(2) . . ?
C00K C00H H00H 118.8(18) . . ?
C009 C00I H00I 117.4(17) . . ?
C00A C00I C009 120.2(2) . . ?
C00A C00I H00I 122.4(17) . . ?
C004 C00J H00J 103.7(18) . . ?
C004 C00J C1 105.0(2) . . ?
C1 C00J H00J 151.1(18) . . ?
C00H C00K H00K 121.6(17) . . ?
C00L C00K C00H 119.6(2) . . ?
C00L C00K H00K 118.6(17) . . ?
C00C C00L H00L 120.3(18) . . ?
C00K C00L C00C 120.7(3) . . ?
C00K C00L H00L 118.8(18) . . ?
C00J C1 H1 126.1 . . ?
C00N C1 C00J 107.9(2) . . ?
C00N C1 H1 126.1 . . ?
O1 C00N H00N 124.8 . . ?
C1 C00N O1 110.3(2) . . ?
C1 C00N H00N 124.8 . . ?

loop_
_geom_bond_atom_site_label_1
_geom_bond_atom_site_label_2
_geom_bond_distance
_geom_bond_site_symmetry_2
_geom_bond_publ_flag
O1 C004 1.373(3) . ?
O1 C00N 1.360(3) . ?
N002 C006 1.460(3) . ?
N002 C00B 1.474(3) . ?
N002 H002 0.95(3) . ?
N003 C00E 1.136(3) . ?
C004 C006 1.490(3) . ?
C004 C00J 1.346(3) . ?
C005 C00B 1.526(3) . ?
C005 C00C 1.389(3) . ?
C005 C00D 1.398(3) . ?
C006 C00E 1.501(3) . ?
C006 H006 0.97(3) . ?
C007 C008 1.395(3) . ?
C007 C009 1.388(3) . ?
C007 C00B 1.525(3) . ?
C008 C00F 1.389(3) . ?
C008 H008 1.03(3) . ?
C009 C00I 1.391(3) . ?
C009 H009 1.02(3) . ?
C00A C00F 1.381(4) . ?
C00A C00I 1.379(4) . ?
C00A H00A 0.91(3) . ?
C00B H00B 1.05(3) . ?
C00C C00L 1.385(3) . ?
C00C H00C 0.93(3) . ?
C00D C00H 1.387(3) . ?
C00D H00D 0.97(3) . ?
C00F H00F 0.97(3) . ?
C00H C00K 1.385(4) . ?
C00H H00H 0.97(3) . ?
C00I H00I 0.97(3) . ?
C00J H00J 0.79(2) . ?
C00J C1 1.443(4) . ?
C00K C00L 1.380(4) . ?
C00K H00K 0.98(3) . ?
C00L H00L 0.93(3) . ?
C1 H1 0.9500 . ?
C1 C00N 1.308(4) . ?
C00N H00N 0.9500 . ?

loop_
_geom_torsion_atom_site_label_1
_geom_torsion_atom_site_label_2
_geom_torsion_atom_site_label_3
_geom_torsion_atom_site_label_4
_geom_torsion
_geom_torsion_site_symmetry_1
_geom_torsion_site_symmetry_2
_geom_torsion_site_symmetry_3
_geom_torsion_site_symmetry_4
_geom_torsion_publ_flag
O1 C004 C006 N002 84.9(2) . . . . ?
O1 C004 C006 C00E -39.3(2) . . . . ?
O1 C004 C00J C1 -1.6(3) . . . . ?
C004 O1 C00N C1 0.8(3) . . . . ?
C004 C00J C1 C00N 2.0(3) . . . . ?
C005 C00C C00L C00K -0.4(4) . . . . ?
C005 C00D C00H C00K 0.2(4) . . . . ?
C006 N002 C00B C005 167.19(17) . . . . ?
C006 N002 C00B C007 -70.2(2) . . . . ?
C006 C004 C00J C1 178.8(2) . . . . ?
C007 C008 C00F C00A 1.3(4) . . . . ?
C007 C009 C00I C00A 0.0(4) . . . . ?
C008 C007 C009 C00I 0.0(3) . . . . ?
C008 C007 C00B N002 -53.8(3) . . . . ?
C008 C007 C00B C005 68.3(3) . . . . ?
C009 C007 C008 C00F -0.6(3) . . . . ?
C009 C007 C00B N002 128.8(2) . . . . ?
C009 C007 C00B C005 -109.2(2) . . . . ?
C00B N002 C006 C004 176.60(17) . . . . ?
C00B N002 C006 C00E -60.9(2) . . . . ?
C00B C005 C00C C00L 178.3(2) . . . . ?
C00B C005 C00D C00H -178.2(2) . . . . ?
C00B C007 C008 C00F -178.2(2) . . . . ?
C00B C007 C009 C00I 177.5(2) . . . . ?
C00C C005 C00B N002 26.0(3) . . . . ?
C00C C005 C00B C007 -96.7(2) . . . . ?
C00C C005 C00D C00H 0.1(3) . . . . ?
C00D C005 C00B N002 -155.66(19) . . . . ?
C00D C005 C00B C007 81.6(2) . . . . ?
C00D C005 C00C C00L 0.0(3) . . . . ?
C00D C00H C00K C00L -0.6(4) . . . . ?
C00F C00A C00I C009 0.6(4) . . . . ?
C00H C00K C00L C00C 0.8(4) . . . . ?
C00I C00A C00F C008 -1.2(4) . . . . ?
C00J C004 C006 N002 -95.5(3) . . . . ?
C00J C004 C006 C00E 140.3(3) . . . . ?
C00J C1 C00N O1 -1.7(3) . . . . ?
C00N O1 C004 C006 -179.73(19) . . . . ?
C00N O1 C004 C00J 0.6(3) . . . . ?
